data_9004116
loop_
_publ_author_name
'Hawthorne, F. C.'
'Grundy, H. D.'

_publ_section_title
;
 The crystal structure and site-chemistry of a zincian tirodite
 by least-squares refinement of X-ray and mossbauer data
;
_journal_name_full 'The Canadian Mineralogist'
_journal_page_first 309
_journal_page_last 320
_journal_volume 15
_journal_year 1977
_chemical_formula_sum 'Al0.088 Ca0.28 Fe0.5 H2 Mg3.7 Mn1.599 Na0.21 O24 Si7.872 Zn0.749'
_chemical_name_mineral Manganocummingtonite
_space_group_IT_number 12
_symmetry_space_group_name_Hall '-C 2y'
_symmetry_space_group_name_H-M 'C 1 2/m 1'
_cell_angle_alpha 90
_cell_angle_beta 102.63
_cell_angle_gamma 90
_cell_formula_units_Z 2
_cell_length_a 9.606
_cell_length_b 18.126
_cell_length_c 5.317
_cell_volume 903.385
_database_code_amcsd 0005138
_exptl_crystal_density_diffrn 3.236
_cod_original_formula_sum 'Si7.872 Al.088 Fe.5 Mg3.7 Zn.749 Mn1.599 Ca.28 Na.21 O24 H2'
_cod_database_code 9004116

loop_
_space_group_symop_operation_xyz
x,y,z
1/2+x,1/2+y,z
x,-y,z
1/2+x,1/2-y,z
-x,y,-z
1/2-x,1/2+y,-z
-x,-y,-z
1/2-x,1/2-y,-z

loop_
_atom_site_label
_atom_site_fract_x
_atom_site_fract_y
_atom_site_fract_z
_atom_site_occupancy
_atom_site_U_iso_or_equiv
_atom_site_type_symbol
_atom_site_attached_hydrogens
SiT1 0.28640 0.08426 0.27840 0.97800 0.00735 Si 0
AlT1 0.28640 0.08426 0.27840 0.02200 0.00735 Al 0
SiT2 0.29550 0.16977 0.78530 0.99000 0.00760 Si 0
FeT2 0.29550 0.16977 0.78530 0.01000 0.00760 Fe 0
MgM1 0.00000 0.08711 0.50000 0.70800 0.00887 Mg 0
ZnM1 0.00000 0.08711 0.50000 0.25200 0.00887 Zn 0
MnM1 0.00000 0.08711 0.50000 0.03900 0.00887 Mn 0
MgM2 0.00000 0.17744 0.00000 0.78100 0.00912 Mg 0
FeM2 0.00000 0.17744 0.00000 0.18500 0.00912 Fe 0
ZnM2 0.00000 0.17744 0.00000 0.03400 0.00912 Zn 0
MgM3 0.00000 0.00000 0.00000 0.72200 0.00925 Mg 0
ZnM3 0.00000 0.00000 0.00000 0.17700 0.00925 Zn 0
MnM3 0.00000 0.00000 0.00000 0.10100 0.00925 Mn 0
MnM4 0.00000 0.26251 0.50000 0.71000 0.01165 Mn 0
CaM4 0.00000 0.26251 0.50000 0.14000 0.01165 Ca 0
NaM4 0.00000 0.26251 0.50000 0.10500 0.01165 Na 0
FeM4 0.00000 0.26251 0.50000 0.04500 0.01165 Fe 0
O1 0.11380 0.08640 0.21160 1.00000 0.00811 O 0
O2 0.12240 0.17230 0.71980 1.00000 0.00937 O 0
O-H3 0.11300 0.00000 0.71040 1.00000 0.00912 O 1
O4 0.37510 0.24690 0.77670 1.00000 0.01241 O 0
O5 0.35010 0.13070 0.06730 1.00000 0.01267 O 0
O6 0.34920 0.12040 0.56160 1.00000 0.01381 O 0
O7 0.34390 0.00000 0.27870 1.00000 0.01406 O 0

loop_
_cod_changelog_entry_id
_cod_changelog_entry_author
_cod_changelog_entry_date
_cod_changelog_entry_text
1
;cod-tools version 3.8.0
Id: cif_guess_AMCSD_atom_types 9574 2023-05-10 09:00:05Z saulius
;
2023-05-10T18:48:41+03:00
;Derived atom types and hydrogen counts
from atom names that follow the AMCSD naming convention
(Wat == water, O-H == hydroxyl).
;

loop_
_cod_related_entry_id
_cod_related_entry_database
_cod_related_entry_code
1 AMCSD 0005138
